data_7025445
loop_
_publ_author_name
'Sebli, Cynthia Paul'
'Howson, Suzanne E.'
'Clarkson, Guy J.'
'Scott, Peter'

_publ_section_title
;
 fac-Specific syntheses of homochiral [Fe(NN)3]2+ complexes (NN = pyridine
 keto-hydrazone); origins of the stereoselectivity.
;
_journal_issue 18
_journal_name_full 'Dalton transactions (Cambridge, England : 2003)'
_journal_page_first 4447
_journal_page_last 4454
_journal_paper_doi 10.1039/c000815j
_journal_volume 39
_journal_year 2010
_chemical_absolute_configuration ad
_chemical_formula_sum 'C39 H39 Cl2 Fe N9 O8'
_chemical_formula_weight 888.54
_chemical_name_systematic
;
?
;
_space_group_IT_number 173
_symmetry_cell_setting hexagonal
_symmetry_space_group_name_Hall 'P 6c'
_symmetry_space_group_name_H-M 'P 63'
_atom_sites_solution_hydrogens geom
_atom_sites_solution_primary direct
_atom_sites_solution_secondary difmap
_audit_creation_method SHELXL-97
_cell_angle_alpha 90.00
_cell_angle_beta 90.00
_cell_angle_gamma 120.00
_cell_formula_units_Z 2
_cell_length_a 15.8761(4)
_cell_length_b 15.8761(4)
_cell_length_c 10.5809(3)
_cell_measurement_reflns_used 4055
_cell_measurement_temperature 100(2)
_cell_measurement_theta_max 32.50
_cell_measurement_theta_min 2.96
_cell_volume 2309.62(11)
_computing_cell_refinement 'CrysAlis RED, Oxford Diffraction Ltd'
_computing_data_collection 'CrysAlis CCD, Oxford Diffraction Ltd'
_computing_data_reduction 'CrysAlis RED, Oxford Diffraction Ltd'
_computing_molecular_graphics 'SHELXTL (Sheldrick, 1997)'
_computing_publication_material 'SHELXTL (Sheldrick, 1997)'
_computing_structure_refinement 'SHELXL-97 (Sheldrick, 1997)'
_computing_structure_solution 'SHELXS-97 (Sheldrick, 1990)'
_diffrn_ambient_temperature 100(2)
_diffrn_detector_area_resol_mean 10.2833
_diffrn_measured_fraction_theta_full 0.991
_diffrn_measured_fraction_theta_max 0.941
_diffrn_measurement_device_type 'Oxford Diffraction Gemini R'
_diffrn_measurement_method '\f & \w scans'
_diffrn_radiation_monochromator graphite
_diffrn_radiation_source 'Enhance (Mo) X-ray Source'
_diffrn_radiation_type MoK\a
_diffrn_radiation_wavelength 0.71073
_diffrn_reflns_av_R_equivalents 0.0437
_diffrn_reflns_av_sigmaI/netI 0.0679
_diffrn_reflns_limit_h_max 24
_diffrn_reflns_limit_h_min -18
_diffrn_reflns_limit_k_max 13
_diffrn_reflns_limit_k_min -24
_diffrn_reflns_limit_l_max 15
_diffrn_reflns_limit_l_min -7
_diffrn_reflns_number 11159
_diffrn_reflns_theta_full 28.00
_diffrn_reflns_theta_max 32.58
_diffrn_reflns_theta_min 2.96
_diffrn_standards_decay_% nil
_exptl_absorpt_coefficient_mu 0.498
_exptl_absorpt_correction_T_max 1.00
_exptl_absorpt_correction_T_min 0.68
_exptl_absorpt_correction_type multi-scan
_exptl_absorpt_process_details 'ABSPACK(CrysAlis, Oxford Diffraction)'
_exptl_crystal_colour purple
_exptl_crystal_density_diffrn 1.278
_exptl_crystal_density_method 'not measured'
_exptl_crystal_description block
_exptl_crystal_F_000 920
_exptl_crystal_size_max 0.32
_exptl_crystal_size_mid 0.10
_exptl_crystal_size_min 0.10
_refine_diff_density_max 0.751
_refine_diff_density_min -0.398
_refine_diff_density_rms 0.088
_refine_ls_abs_structure_details 'Flack H D (1983), Acta Cryst. A39, 876-881, 1206 Friedel pairs'
_refine_ls_abs_structure_Flack 0.03(3)
_refine_ls_extinction_method none
_refine_ls_goodness_of_fit_ref 0.947
_refine_ls_hydrogen_treatment constr
_refine_ls_matrix_type full
_refine_ls_number_parameters 208
_refine_ls_number_reflns 3969
_refine_ls_number_restraints 35
_refine_ls_restrained_S_all 0.972
_refine_ls_R_factor_all 0.0778
_refine_ls_R_factor_gt 0.0568
_refine_ls_shift/su_max 0.000
_refine_ls_shift/su_mean 0.000
_refine_ls_structure_factor_coef Fsqd
_refine_ls_weighting_details 'calc w=1/[\s^2^(Fo^2^)+(0.0996P)^2^+0.0000P] where P=(Fo^2^+2Fc^2^)/3'
_refine_ls_weighting_scheme calc
_refine_ls_wR_factor_gt 0.1437
_refine_ls_wR_factor_ref 0.1520
_reflns_number_gt 2842
_reflns_number_total 3969
_reflns_threshold_expression >2sigma(I)
_cod_data_source_file c000815j.txt
_cod_data_source_block c3a
_cod_original_cell_volume 2309.63(10)
_cod_original_sg_symbol_H-M P6(3)
_cod_database_code 7025445

loop_
_symmetry_equiv_pos_as_xyz
'x, y, z'
'-y, x-y, z'
'-x+y, -x, z'
'-x, -y, z+1/2'
'y, -x+y, z+1/2'
'x-y, x, z+1/2'

loop_
_atom_site_label
_atom_site_type_symbol
_atom_site_fract_x
_atom_site_fract_y
_atom_site_fract_z
_atom_site_U_iso_or_equiv
_atom_site_adp_type
_atom_site_occupancy
_atom_site_symmetry_multiplicity
_atom_site_calc_flag
_atom_site_refinement_flags
Fe1 Fe 0.3333 0.6667 0.23844(7) 0.01927(18) Uani 1 3 d S
N1 N 0.30983(18) 0.75944(17) 0.3356(3) 0.0202(5) Uani 1 1 d .
C1 C 0.3525(2) 0.8061(2) 0.4417(4) 0.0247(6) Uani 1 1 d .
H1A H 0.3997 0.7943 0.4800 0.030 Uiso 1 1 calc R
C2 C 0.3303(2) 0.8715(2) 0.4985(5) 0.0331(8) Uani 1 1 d .
H2A H 0.3613 0.9023 0.5754 0.040 Uiso 1 1 calc R
C3 C 0.2643(3) 0.8917(3) 0.4446(5) 0.0445(11) Uani 1 1 d .
H3A H 0.2491 0.9367 0.4827 0.053 Uiso 1 1 calc R
C4 C 0.2196(3) 0.8446(3) 0.3318(5) 0.0384(9) Uani 1 1 d .
H4A H 0.1738 0.8575 0.2912 0.046 Uiso 1 1 calc R
C5 C 0.2434(2) 0.7783(2) 0.2799(4) 0.0273(7) Uani 1 1 d .
C6 C 0.1953(2) 0.7192(2) 0.1698(4) 0.0276(7) Uani 1 1 d .
C7 C 0.1190(3) 0.7284(3) 0.0995(5) 0.0415(10) Uani 1 1 d .
H7A H 0.0975 0.6844 0.0267 0.062 Uiso 1 1 calc R
H7B H 0.1457 0.7956 0.0702 0.062 Uiso 1 1 calc R
H7C H 0.0635 0.7114 0.1555 0.062 Uiso 1 1 calc R
N2 N 0.22457(18) 0.65791(18) 0.1428(3) 0.0230(5) Uani 1 1 d .
N3 N 0.1697(2) 0.5879(2) 0.0502(3) 0.0287(6) Uani 1 1 d .
H3B H 0.1883 0.5970 -0.0294 0.034 Uiso 1 1 calc R
C8 C 0.0846(2) 0.5033(2) 0.0881(3) 0.0233(6) Uani 1 1 d .
C9 C 0.0511(2) 0.4218(2) 0.0080(5) 0.0302(7) Uani 1 1 d .
H9A H 0.0870 0.4242 -0.0651 0.036 Uiso 1 1 calc R
C10 C -0.0348(3) 0.3383(3) 0.0377(4) 0.0421(11) Uani 1 1 d .
H10A H -0.0585 0.2837 -0.0171 0.050 Uiso 1 1 calc R
C11 C -0.0877(3) 0.3322(3) 0.1461(5) 0.0428(10) Uani 1 1 d .
H11A H -0.1459 0.2736 0.1658 0.051 Uiso 1 1 calc R
C12 C -0.0548(2) 0.4115(2) 0.2237(4) 0.0318(8) Uani 1 1 d .
H12A H -0.0908 0.4082 0.2971 0.038 Uiso 1 1 calc R
C13 C 0.0318(2) 0.4976(2) 0.1952(4) 0.0265(7) Uani 1 1 d .
H13A H 0.0543 0.5523 0.2497 0.032 Uiso 1 1 calc R
Cl1 Cl 0.3333 0.6667 -0.21559(15) 0.0303(3) Uani 1 3 d S
O1 O 0.2733(2) 0.56905(19) -0.1688(3) 0.0372(6) Uani 1 1 d .
O2 O 0.3333 0.6667 -0.3500(5) 0.0448(13) Uani 1 3 d S
Cl2 Cl 0.80004(17) 0.87232(16) 0.7764(3) 0.0322(6) Uani 0.33 1 d PD
O3 O 0.8326(10) 0.8979(11) 0.6490(13) 0.095(4) Uani 0.33 1 d PDU
O4 O 0.8580(9) 0.8489(10) 0.8531(15) 0.090(4) Uani 0.33 1 d PDU
O5 O 0.8019(10) 0.9546(9) 0.8237(15) 0.087(4) Uani 0.33 1 d PDU
O6 O 0.7149(7) 0.7878(6) 0.7717(10) 0.066(3) Uani 0.33 1 d PDU

loop_
_atom_site_aniso_label
_atom_site_aniso_U_11
_atom_site_aniso_U_22
_atom_site_aniso_U_33
_atom_site_aniso_U_23
_atom_site_aniso_U_13
_atom_site_aniso_U_12
Fe1 0.0207(2) 0.0207(2) 0.0163(4) 0.000 0.000 0.01037(10)
N1 0.0192(11) 0.0190(11) 0.0207(13) -0.0007(11) -0.0018(11) 0.0083(9)
C1 0.0216(14) 0.0265(15) 0.0230(16) -0.0009(14) -0.0001(14) 0.0098(12)
C2 0.0299(15) 0.0310(15) 0.036(2) -0.0153(18) -0.0099(18) 0.0138(13)
C3 0.040(2) 0.042(2) 0.058(3) -0.027(2) -0.015(2) 0.0263(18)
C4 0.0334(17) 0.0369(18) 0.052(3) -0.0200(19) -0.0177(19) 0.0228(16)
C5 0.0252(14) 0.0268(14) 0.0299(18) -0.0056(14) -0.0065(14) 0.0130(12)
C6 0.0263(14) 0.0295(16) 0.029(2) -0.0037(14) -0.0064(14) 0.0154(13)
C7 0.045(2) 0.046(2) 0.046(3) -0.013(2) -0.021(2) 0.0310(19)
N2 0.0255(12) 0.0230(12) 0.0177(13) -0.0036(11) -0.0019(12) 0.0100(10)
N3 0.0282(13) 0.0306(14) 0.0178(13) -0.0070(12) -0.0039(12) 0.0076(11)
C8 0.0229(14) 0.0264(15) 0.0198(15) -0.0015(13) -0.0037(13) 0.0117(12)
C9 0.0397(16) 0.0272(14) 0.0261(17) -0.0069(18) -0.0034(19) 0.0186(13)
C10 0.051(2) 0.0223(15) 0.042(3) -0.0041(17) 0.001(2) 0.0102(15)
C11 0.040(2) 0.0320(18) 0.043(3) 0.0035(19) 0.002(2) 0.0079(16)
C12 0.0280(14) 0.0394(17) 0.029(2) 0.0020(17) 0.0015(16) 0.0178(13)
C13 0.0264(14) 0.0313(15) 0.0234(16) -0.0059(14) -0.0053(14) 0.0156(12)
Cl1 0.0372(4) 0.0372(4) 0.0164(7) 0.000 0.000 0.0186(2)
O1 0.0422(14) 0.0357(13) 0.0312(15) -0.0009(12) 0.0068(13) 0.0176(11)
O2 0.0596(19) 0.0596(19) 0.015(2) 0.000 0.000 0.0298(10)
Cl2 0.0312(10) 0.0227(9) 0.0476(17) -0.0071(11) -0.0054(11) 0.0171(9)
O3 0.074(6) 0.109(7) 0.088(7) -0.002(5) -0.004(5) 0.036(5)
O4 0.077(6) 0.090(6) 0.104(7) 0.017(5) -0.013(5) 0.044(5)
O5 0.090(6) 0.086(6) 0.099(7) -0.025(5) -0.014(5) 0.055(5)
O6 0.090(5) 0.026(3) 0.039(5) -0.002(3) -0.015(4) -0.004(3)

loop_
_atom_type_symbol
_atom_type_description
_atom_type_scat_dispersion_real
_atom_type_scat_dispersion_imag
_atom_type_scat_source
C C 0.0033 0.0016 'International Tables Vol C Tables 4.2.6.8 and 6.1.1.4'
H H 0.0000 0.0000 'International Tables Vol C Tables 4.2.6.8 and 6.1.1.4'
N N 0.0061 0.0033 'International Tables Vol C Tables 4.2.6.8 and 6.1.1.4'
O O 0.0106 0.0060 'International Tables Vol C Tables 4.2.6.8 and 6.1.1.4'
Cl Cl 0.1484 0.1585 'International Tables Vol C Tables 4.2.6.8 and 6.1.1.4'
Fe Fe 0.3463 0.8444 'International Tables Vol C Tables 4.2.6.8 and 6.1.1.4'

loop_
_geom_angle_atom_site_label_1
_geom_angle_atom_site_label_2
_geom_angle_atom_site_label_3
_geom_angle
_geom_angle_site_symmetry_1
_geom_angle_site_symmetry_3
N2 Fe1 N2 95.38(12) . 3_565
N2 Fe1 N2 95.38(12) . 2_665
N2 Fe1 N2 95.38(12) 3_565 2_665
N2 Fe1 N1 80.36(11) . .
N2 Fe1 N1 89.06(11) 3_565 .
N2 Fe1 N1 174.14(10) 2_665 .
N2 Fe1 N1 89.06(11) . 2_665
N2 Fe1 N1 174.14(10) 3_565 2_665
N2 Fe1 N1 80.36(11) 2_665 2_665
N1 Fe1 N1 95.47(12) . 2_665
N2 Fe1 N1 174.14(10) . 3_565
N2 Fe1 N1 80.36(11) 3_565 3_565
N2 Fe1 N1 89.06(11) 2_665 3_565
N1 Fe1 N1 95.47(12) . 3_565
N1 Fe1 N1 95.47(12) 2_665 3_565
C1 N1 C5 118.4(3) . .
C1 N1 Fe1 128.4(2) . .
C5 N1 Fe1 113.2(2) . .
N1 C1 C2 122.3(3) . .
N1 C1 H1A 118.9 . .
C2 C1 H1A 118.9 . .
C3 C2 C1 120.4(4) . .
C3 C2 H2A 119.8 . .
C1 C2 H2A 119.8 . .
C2 C3 C4 118.3(4) . .
C2 C3 H3A 120.8 . .
C4 C3 H3A 120.8 . .
C5 C4 C3 118.8(3) . .
C5 C4 H4A 120.6 . .
C3 C4 H4A 120.6 . .
N1 C5 C4 121.7(3) . .
N1 C5 C6 114.8(3) . .
C4 C5 C6 123.4(3) . .
N2 C6 C5 113.0(3) . .
N2 C6 C7 125.1(3) . .
C5 C6 C7 121.9(3) . .
C6 C7 H7A 109.5 . .
C6 C7 H7B 109.5 . .
H7A C7 H7B 109.5 . .
C6 C7 H7C 109.5 . .
H7A C7 H7C 109.5 . .
H7B C7 H7C 109.5 . .
C6 N2 N3 115.5(3) . .
C6 N2 Fe1 117.9(2) . .
N3 N2 Fe1 126.5(2) . .
C8 N3 N2 118.3(3) . .
C8 N3 H3B 120.8 . .
N2 N3 H3B 120.8 . .
C13 C8 N3 123.9(3) . .
C13 C8 C9 119.6(3) . .
N3 C8 C9 116.5(3) . .
C10 C9 C8 118.8(4) . .
C10 C9 H9A 120.6 . .
C8 C9 H9A 120.6 . .
C9 C10 C11 121.7(4) . .
C9 C10 H10A 119.1 . .
C11 C10 H10A 119.1 . .
C12 C11 C10 119.2(4) . .
C12 C11 H11A 120.4 . .
C10 C11 H11A 120.4 . .
C11 C12 C13 120.3(4) . .
C11 C12 H12A 119.8 . .
C13 C12 H12A 119.8 . .
C8 C13 C12 120.3(3) . .
C8 C13 H13A 119.8 . .
C12 C13 H13A 119.8 . .
O2 Cl1 O1 110.11(14) . 3_565
O2 Cl1 O1 110.11(14) . 2_665
O1 Cl1 O1 108.83(14) 3_565 2_665
O2 Cl1 O1 110.11(14) . .
O1 Cl1 O1 108.83(14) 3_565 .
O1 Cl1 O1 108.83(14) 2_665 .
O6 Cl2 O5 119.3(8) . .
O6 Cl2 O4 102.8(7) . .
O5 Cl2 O4 109.4(9) . .
O6 Cl2 O3 106.8(8) . .
O5 Cl2 O3 103.8(9) . .
O4 Cl2 O3 115.3(9) . .

loop_
_geom_bond_atom_site_label_1
_geom_bond_atom_site_label_2
_geom_bond_distance
_geom_bond_site_symmetry_2
Fe1 N2 1.946(3) .
Fe1 N2 1.946(3) 3_565
Fe1 N2 1.946(3) 2_665
Fe1 N1 1.978(3) .
Fe1 N1 1.978(3) 2_665
Fe1 N1 1.978(3) 3_565
N1 C1 1.329(5) .
N1 C5 1.366(4) .
C1 C2 1.388(5) .
C1 H1A 0.9500 .
C2 C3 1.366(6) .
C2 H2A 0.9500 .
C3 C4 1.399(6) .
C3 H3A 0.9500 .
C4 C5 1.396(5) .
C4 H4A 0.9500 .
C5 C6 1.451(5) .
C6 N2 1.303(4) .
C6 C7 1.490(5) .
C7 H7A 0.9800 .
C7 H7B 0.9800 .
C7 H7C 0.9800 .
N2 N3 1.409(4) .
N3 C8 1.406(4) .
N3 H3B 0.8800 .
C8 C13 1.385(5) .
C8 C9 1.411(5) .
C9 C10 1.381(5) .
C9 H9A 0.9500 .
C10 C11 1.396(7) .
C10 H10A 0.9500 .
C11 C12 1.369(6) .
C11 H11A 0.9500 .
C12 C13 1.404(5) .
C12 H12A 0.9500 .
C13 H13A 0.9500 .
Cl1 O2 1.422(6) .
Cl1 O1 1.442(3) 3_565
Cl1 O1 1.442(3) 2_665
Cl1 O1 1.442(3) .
Cl2 O6 1.348(8) .
Cl2 O5 1.386(10) .
Cl2 O4 1.409(11) .
Cl2 O3 1.428(13) .

loop_
_geom_hbond_atom_site_label_D
_geom_hbond_atom_site_label_H
_geom_hbond_atom_site_label_A
_geom_hbond_distance_DH
_geom_hbond_distance_HA
_geom_hbond_distance_DA
_geom_hbond_angle_DHA
_geom_hbond_site_symmetry_A
N3 H3B O1 0.88 2.19 2.942(4) 143.3 .
N3 H3B O1 0.88 2.41 3.133(5) 139.5 3_565
C1 H1A O2 0.95 2.51 3.030(5) 114.2 1_556
